data_7230085
loop_
_publ_author_name
'Tian, Xuerui'
'Xin, Xing'
'Gao, Yuanzhe'
'Han, Zhangang'

_publ_section_title
;
 Supramolecular cooperative interaction-induced assembly of
 phosphotungstate polyanions and sulfur-containing pyridine-based cations
;
_journal_issue 11
_journal_name_full CrystEngComm
_journal_page_first 1588
_journal_paper_doi 10.1039/C8CE00026C
_journal_volume 20
_journal_year 2018
_chemical_formula_sum 'C30 H42 N6 O86 P2 S6 W24'
_chemical_formula_weight 6529.39
_space_group_crystal_system trigonal
_space_group_IT_number 146
_space_group_name_Hall 'R 3'
_space_group_name_H-M_alt 'R 3 :H'
_symmetry_space_group_name_Hall 'R 3'
_symmetry_space_group_name_H-M 'R 3 :H'
_atom_sites_solution_hydrogens geom
_audit_creation_method SHELXL-2014
_audit_update_record
;
2017-12-26 deposited with the CCDC.
2018-02-07 downloaded from the CCDC.
;
_cell_angle_alpha 90
_cell_angle_beta 90
_cell_angle_gamma 120
_cell_formula_units_Z 3
_cell_length_a 18.3054(7)
_cell_length_b 18.3054(7)
_cell_length_c 24.9411(19)
_cell_measurement_reflns_used 8431
_cell_measurement_temperature 296(2)
_cell_measurement_theta_max 30.18
_cell_measurement_theta_min 2.23
_cell_volume 7237.8(7)
_computing_cell_refinement 'Bruker SMART'
_computing_data_collection 'Bruker SMART'
_computing_data_reduction 'Bruker SAINT'
_computing_molecular_graphics 'Bruker SHELXTL'
_computing_publication_material 'Bruker SHELXTL'
_computing_structure_refinement 'SHELXL-2014 (Sheldrick, 2014)'
_computing_structure_solution 'Bruker SHELXTL'
_diffrn_ambient_temperature 296(2)
_diffrn_measured_fraction_theta_full 0.976
_diffrn_measured_fraction_theta_max 1.000
_diffrn_measurement_device_type 'CCD area detector'
_diffrn_measurement_method 'phi and omega scans'
_diffrn_radiation_type MoK\a
_diffrn_radiation_wavelength 0.71073
_diffrn_reflns_av_R_equivalents 0.0382
_diffrn_reflns_av_unetI/netI 0.0415
_diffrn_reflns_Laue_measured_fraction_full 0.976
_diffrn_reflns_Laue_measured_fraction_max 1.000
_diffrn_reflns_limit_h_max 20
_diffrn_reflns_limit_h_min -21
_diffrn_reflns_limit_k_max 21
_diffrn_reflns_limit_k_min -21
_diffrn_reflns_limit_l_max 16
_diffrn_reflns_limit_l_min -29
_diffrn_reflns_number 12127
_diffrn_reflns_point_group_measured_fraction_full 0.686
_diffrn_reflns_point_group_measured_fraction_max 0.702
_diffrn_reflns_theta_full 25.242
_diffrn_reflns_theta_max 25.002
_diffrn_reflns_theta_min 1.522
_exptl_absorpt_coefficient_mu 28.753
_exptl_absorpt_correction_T_max 0.013
_exptl_absorpt_correction_T_min 0.006
_exptl_absorpt_correction_type empirical
_exptl_absorpt_process_details sadabs
_exptl_crystal_colour yellow
_exptl_crystal_density_diffrn 4.494
_exptl_crystal_description block
_exptl_crystal_F_000 8562
_exptl_crystal_size_max 0.19
_exptl_crystal_size_mid 0.17
_exptl_crystal_size_min 0.15
_refine_diff_density_max 4.717
_refine_diff_density_min -3.794
_refine_diff_density_rms 0.336
_refine_ls_abs_structure_details
;
 Flack x determined using 1090 quotients [(I+)-(I-)]/[(I+)+(I-)]
 (Parsons, Flack and Wagner, Acta Cryst. B69 (2013) 249-259).
;
_refine_ls_abs_structure_Flack 0.04(2)
_refine_ls_extinction_coef 0.000071(4)
_refine_ls_extinction_expression Fc^*^=kFc[1+0.001xFc^2^\l^3^/sin(2\q)]^-1/4^
_refine_ls_extinction_method SHELXL
_refine_ls_goodness_of_fit_ref 1.055
_refine_ls_hydrogen_treatment constr
_refine_ls_matrix_type full
_refine_ls_number_parameters 386
_refine_ls_number_reflns 3983
_refine_ls_number_restraints 493
_refine_ls_restrained_S_all 0.996
_refine_ls_R_factor_all 0.0325
_refine_ls_R_factor_gt 0.0317
_refine_ls_shift/su_max 0.001
_refine_ls_shift/su_mean 0.000
_refine_ls_structure_factor_coef Fsqd
_refine_ls_weighting_details 'w=1/[\s^2^(Fo^2^)+(0.0076P)^2^+970.6839P] where P=(Fo^2^+2Fc^2^)/3'
_refine_ls_weighting_scheme calc
_refine_ls_wR_factor_gt 0.0718
_refine_ls_wR_factor_ref 0.0723
_reflns_Friedel_coverage 0.405
_reflns_Friedel_fraction_full 0.396
_reflns_Friedel_fraction_max 0.405
_reflns_number_gt 3906
_reflns_number_total 3983
_reflns_threshold_expression 'I > 2\s(I)'
_cod_data_source_file c8ce00026c2.cif
_cod_data_source_block 20120101_hzg288_0m
_cod_depositor_comments 'Adding full bibliography for 7230085--7230087.cif.'
_cod_original_cell_volume 7237.8(8)
_cod_database_code 7230085
_shelx_space_group_comment
;
The symmetry employed for this shelxl refinement is uniquely defined
by the following loop, which should always be used as a source of
symmetry information in preference to the above space-group names.
They are only intended as comments.
;
_shelxl_version_number 2014-3

loop_
_space_group_symop_operation_xyz
'x, y, z'
'-y, x-y, z'
'-x+y, -x, z'
'x+2/3, y+1/3, z+1/3'
'-y+2/3, x-y+1/3, z+1/3'
'-x+y+2/3, -x+1/3, z+1/3'
'x+1/3, y+2/3, z+2/3'
'-y+1/3, x-y+2/3, z+2/3'
'-x+y+1/3, -x+2/3, z+2/3'

loop_
_atom_site_label
_atom_site_type_symbol
_atom_site_fract_x
_atom_site_fract_y
_atom_site_fract_z
_atom_site_U_iso_or_equiv
_atom_site_adp_type
_atom_site_occupancy
_atom_site_site_symmetry_order
_atom_site_calc_flag
_atom_site_refinement_flags_posn
_atom_site_refinement_flags_adp
_atom_site_refinement_flags_occupancy
W1 W 0.55613(6) 0.21134(6) 0.81104(4) 0.00812(17) Uani 1 1 d . . .
W2 W 0.57343(6) 0.11013(6) 0.92195(4) 0.00812(17) Uani 1 1 d . . .
W3 W 0.80546(6) 0.24914(6) 0.92417(4) 0.00661(16) Uani 1 1 d . . .
W4 W 0.67889(6) 0.23161(6) 1.04470(4) 0.00661(16) Uani 1 1 d . . .
W5 W 0.92548(6) -0.12361(6) -0.11320(4) 0.01022(15) Uani 1 1 d . . .
W6 W 1.02844(6) 0.20751(6) 0.00848(4) 0.01022(15) Uani 1 1 d . . .
W7 W 0.81576(6) 0.01865(6) 0.00861(4) 0.0103(2) Uani 1 1 d . . .
W8 W 1.07850(6) 0.13406(6) 0.12083(4) 0.01022(15) Uani 1 1 d . . .
P1 P 0.6667 0.3333 0.9253(5) 0.00661(16) Uani 1 3 d S T P
P2 P 1.0000 0.0000 0.0059(5) 0.00661(16) Uani 1 3 d S T P
S1 S 0.4861(6) 0.8102(8) 0.9641(4) 0.051(3) Uani 1 1 d . . .
S2 S 0.5218(7) 0.7205(6) 0.9614(4) 0.048(3) Uani 1 1 d . . .
O1 O 0.6571(10) 0.4073(10) 0.9053(7) 0.010(2) Uani 1 1 d . U .
O2 O 0.6667 0.3333 0.9868(11) 0.010(2) Uani 1 3 d S TU P
O3 O 0.7645(10) 0.2496(10) 0.9943(7) 0.010(3) Uani 1 1 d . U .
O4 O 0.5876(10) 0.2447(10) 1.0712(7) 0.010(2) Uani 1 1 d . U .
O5 O 0.6880(11) 0.1690(10) 1.0914(7) 0.012(3) Uani 1 1 d . U .
O6 O 0.6024(10) 0.1518(10) 0.9937(7) 0.0105(15) Uani 1 1 d . U .
O7 O 0.4657(10) 0.1047(10) 0.9352(7) 0.011(3) Uani 1 1 d . U .
O8 O 0.5486(11) 0.0080(11) 0.9278(7) 0.015(3) Uani 1 1 d . U .
O9 O 0.4538(10) 0.1825(10) 0.8490(7) 0.0105(15) Uani 1 1 d . U .
O10 O 0.5548(10) 0.1176(10) 0.8474(7) 0.0105(15) Uani 1 1 d . U .
O11 O 0.6908(10) 0.1624(10) 0.9095(7) 0.0105(15) Uani 1 1 d . U .
O12 O 0.8560(11) 0.1936(11) 0.9306(7) 0.013(3) Uani 1 1 d . U .
O13 O 0.5805(10) 0.3248(11) 0.8038(7) 0.012(3) Uani 1 1 d . U .
O14 O 0.5186(11) 0.1692(11) 0.7488(7) 0.016(3) Uani 1 1 d . U .
O15 O 1.0000 0.0000 -0.0550(11) 0.010(5) Uani 1 3 d S TU P
O16 O 1.0525(10) 0.0903(10) 0.0271(7) 0.0107(14) Uani 1 1 d . U .
O17 O 1.0381(10) -0.0584(10) -0.1393(7) 0.0107(14) Uani 1 1 d . U .
O18 O 0.8792(11) -0.2005(11) -0.1591(8) 0.019(4) Uani 1 1 d . U .
O19 O 0.8600(10) 0.0313(10) -0.0628(7) 0.0107(14) Uani 1 1 d . U .
O20 O 0.7522(10) -0.1010(10) -0.0029(7) 0.0107(14) Uani 1 1 d . U .
O21 O 0.7385(11) 0.0450(11) 0.0018(7) 0.015(3) Uani 1 1 d . U .
O22 O 0.9152(11) 0.1250(11) 0.0229(7) 0.014(3) Uani 1 1 d . U .
O23 O 1.0072(11) 0.1632(11) -0.0615(7) 0.013(3) Uani 1 1 d . U .
O24 O 1.0234(11) 0.2967(11) 0.0028(8) 0.018(3) Uani 1 1 d . U .
O25 O 1.0513(12) 0.2080(11) 0.0841(8) 0.021(3) Uani 1 1 d . U .
O26 O 0.9630(11) 0.0550(11) 0.1278(8) 0.015(3) Uani 1 1 d . U .
O27 O 1.1851(10) 0.1907(10) 0.0842(7) 0.0107(14) Uani 1 1 d . U .
O28 O 1.1046(12) 0.1822(12) 0.1821(8) 0.023(3) Uani 1 1 d . U .
C1 C 0.5342(19) 0.970(2) 1.0819(14) 0.030(6) Uani 1 1 d . U .
H1 H 0.5186 1.0102 1.0905 0.036 Uiso 1 1 calc R U .
C2 C 0.5013(18) 0.9198(19) 1.0369(13) 0.028(5) Uani 1 1 d . U .
H2 H 0.4590 0.9208 1.0168 0.034 Uiso 1 1 calc R U .
C3 C 0.5328(19) 0.8680(18) 1.0226(13) 0.027(6) Uani 1 1 d . U .
C4 C 0.5931(18) 0.8643(19) 1.0536(12) 0.026(5) Uani 1 1 d . U .
H4 H 0.6162 0.8311 1.0435 0.031 Uiso 1 1 calc R U .
C5 C 0.619(2) 0.912(2) 1.1006(13) 0.034(6) Uani 1 1 d . U .
H5 H 0.6569 0.9086 1.1236 0.040 Uiso 1 1 calc R U .
C6 C 0.662(3) 0.821(2) 0.8294(14) 0.044(7) Uani 1 1 d . U .
H6 H 0.6802 0.8674 0.8073 0.052 Uiso 1 1 calc R U .
C7 C 0.615(2) 0.813(2) 0.8726(14) 0.038(6) Uani 1 1 d . U .
H7 H 0.6031 0.8547 0.8813 0.046 Uiso 1 1 calc R U .
C8 C 0.586(2) 0.742(2) 0.9041(13) 0.032(6) Uani 1 1 d . U .
C9 C 0.607(2) 0.681(2) 0.8914(13) 0.038(6) Uani 1 1 d . U .
H9 H 0.5888 0.6333 0.9125 0.046 Uiso 1 1 calc R U .
C10 C 0.655(2) 0.694(2) 0.8474(13) 0.037(6) Uani 1 1 d . U .
H10 H 0.6680 0.6527 0.8376 0.044 Uiso 1 1 calc R U .
N1 N 0.587(2) 0.9615(19) 1.1120(13) 0.045(8) Uani 1 1 d . . .
H1A H 0.6030 0.9898 1.1414 0.054 Uiso 1 1 calc R U .
N2 N 0.6838(18) 0.7631(18) 0.8173(11) 0.037(7) Uani 1 1 d . . .
H2A H 0.7162 0.7705 0.7904 0.044 Uiso 1 1 calc R U .
O1W O 0.6526(14) 0.0322(13) 0.2112(9) 0.034(5) Uani 1 1 d . . .
O2W O 0.9291(12) 0.3543(12) 0.0632(8) 0.025(4) Uani 1 1 d . U .

loop_
_atom_site_aniso_label
_atom_site_aniso_U_11
_atom_site_aniso_U_22
_atom_site_aniso_U_33
_atom_site_aniso_U_23
_atom_site_aniso_U_13
_atom_site_aniso_U_12
W1 0.0120(3) 0.0087(3) 0.0023(3) -0.0025(3) -0.0022(3) 0.0041(3)
W2 0.0120(3) 0.0087(3) 0.0023(3) -0.0025(3) -0.0022(3) 0.0041(3)
W3 0.0102(3) 0.0097(3) 0.0019(3) 0.0013(3) 0.0011(3) 0.0065(3)
W4 0.0102(3) 0.0097(3) 0.0019(3) 0.0013(3) 0.0011(3) 0.0065(3)
W5 0.0162(3) 0.0119(3) 0.0021(3) -0.0027(2) -0.0013(2) 0.0066(2)
W6 0.0162(3) 0.0119(3) 0.0021(3) -0.0027(2) -0.0013(2) 0.0066(2)
W7 0.0102(5) 0.0154(5) 0.0076(5) 0.0035(4) 0.0043(4) 0.0080(4)
W8 0.0162(3) 0.0119(3) 0.0021(3) -0.0027(2) -0.0013(2) 0.0066(2)
P1 0.0102(3) 0.0097(3) 0.0019(3) 0.0013(3) 0.0011(3) 0.0065(3)
P2 0.0102(3) 0.0097(3) 0.0019(3) 0.0013(3) 0.0011(3) 0.0065(3)
S1 0.047(5) 0.101(8) 0.022(5) -0.020(5) -0.006(4) 0.051(6)
S2 0.069(7) 0.030(4) 0.030(5) 0.009(4) 0.025(5) 0.014(4)
O1 0.012(4) 0.010(4) 0.005(5) 0.003(4) 0.003(4) 0.004(4)
O2 0.012(4) 0.010(4) 0.005(5) 0.003(4) 0.003(4) 0.004(4)
O3 0.015(6) 0.011(5) 0.012(6) 0.005(5) 0.004(5) 0.012(5)
O4 0.012(4) 0.010(4) 0.005(5) 0.003(4) 0.003(4) 0.004(4)
O5 0.021(6) 0.010(5) 0.007(6) 0.000(5) 0.005(5) 0.009(5)
O6 0.013(3) 0.011(3) 0.010(3) -0.001(3) -0.001(3) 0.008(3)
O7 0.017(6) 0.010(6) 0.008(7) -0.001(5) -0.004(6) 0.008(5)
O8 0.015(5) 0.017(5) 0.010(6) 0.001(5) -0.003(5) 0.004(5)
O9 0.013(3) 0.011(3) 0.010(3) -0.001(3) -0.001(3) 0.008(3)
O10 0.013(3) 0.011(3) 0.010(3) -0.001(3) -0.001(3) 0.008(3)
O11 0.013(3) 0.011(3) 0.010(3) -0.001(3) -0.001(3) 0.008(3)
O12 0.016(6) 0.015(6) 0.011(7) 0.003(6) -0.001(6) 0.009(5)
O13 0.008(6) 0.017(7) 0.005(7) 0.001(6) -0.002(6) 0.003(5)
O14 0.013(6) 0.020(6) 0.012(6) -0.006(5) -0.004(5) 0.007(5)
O15 0.013(6) 0.013(6) 0.002(10) 0.000 0.000 0.007(3)
O16 0.015(3) 0.018(3) 0.005(3) -0.002(3) -0.003(3) 0.013(3)
O17 0.015(3) 0.018(3) 0.005(3) -0.002(3) -0.003(3) 0.013(3)
O18 0.019(7) 0.021(7) 0.012(8) -0.005(7) 0.000(7) 0.007(6)
O19 0.015(3) 0.018(3) 0.005(3) -0.002(3) -0.003(3) 0.013(3)
O20 0.015(3) 0.018(3) 0.005(3) -0.002(3) -0.003(3) 0.013(3)
O21 0.017(6) 0.023(6) 0.013(6) 0.001(5) 0.004(5) 0.016(5)
O22 0.015(5) 0.019(6) 0.008(6) -0.003(5) 0.001(5) 0.007(5)
O23 0.018(6) 0.018(6) 0.012(7) -0.001(5) 0.001(5) 0.015(5)
O24 0.021(6) 0.019(6) 0.015(6) -0.006(5) 0.001(5) 0.010(5)
O25 0.025(6) 0.018(6) 0.017(6) -0.010(5) 0.003(5) 0.009(5)
O26 0.023(6) 0.021(6) 0.009(7) -0.003(6) 0.001(6) 0.017(5)
O27 0.015(3) 0.018(3) 0.005(3) -0.002(3) -0.003(3) 0.013(3)
O28 0.031(6) 0.023(6) 0.013(6) -0.010(6) 0.001(6) 0.013(5)
C1 0.023(10) 0.030(11) 0.034(12) 0.005(10) 0.015(10) 0.011(9)
C2 0.026(10) 0.034(11) 0.027(12) 0.013(10) 0.015(9) 0.016(9)
C3 0.026(10) 0.025(10) 0.022(11) 0.009(10) 0.014(9) 0.007(9)
C4 0.020(10) 0.034(11) 0.025(11) 0.009(10) 0.018(9) 0.014(9)
C5 0.026(11) 0.036(11) 0.027(12) 0.019(10) 0.013(10) 0.007(10)
C6 0.067(14) 0.040(12) 0.022(12) 0.012(10) 0.020(11) 0.025(11)
C7 0.059(13) 0.038(12) 0.034(12) 0.007(10) 0.026(11) 0.035(11)
C8 0.054(13) 0.038(11) 0.012(11) 0.011(10) 0.012(10) 0.031(11)
C9 0.069(13) 0.036(11) 0.020(11) 0.014(10) 0.007(11) 0.034(11)
C10 0.062(13) 0.042(12) 0.027(12) 0.008(10) 0.011(11) 0.042(11)
N1 0.054(19) 0.040(17) 0.034(18) -0.012(14) 0.009(15) 0.018(15)
N2 0.042(16) 0.050(17) 0.015(14) -0.001(13) 0.007(12) 0.020(14)
O1W 0.041(13) 0.023(11) 0.027(13) -0.008(9) 0.003(10) 0.008(10)
O2W 0.028(8) 0.028(8) 0.020(9) -0.002(7) -0.007(7) 0.016(7)

loop_
_atom_type_symbol
_atom_type_description
_atom_type_scat_dispersion_real
_atom_type_scat_dispersion_imag
_atom_type_scat_source
C C 0.0033 0.0016 'International Tables Vol C Tables 4.2.6.8 and 6.1.1.4'
H H 0.0000 0.0000 'International Tables Vol C Tables 4.2.6.8 and 6.1.1.4'
N N 0.0061 0.0033 'International Tables Vol C Tables 4.2.6.8 and 6.1.1.4'
O O 0.0106 0.0060 'International Tables Vol C Tables 4.2.6.8 and 6.1.1.4'
W W -0.8490 6.8722 'International Tables Vol C Tables 4.2.6.8 and 6.1.1.4'
P P 0.1023 0.0942 'International Tables Vol C Tables 4.2.6.8 and 6.1.1.4'
S S 0.1246 0.1234 'International Tables Vol C Tables 4.2.6.8 and 6.1.1.4'

loop_
_geom_angle_atom_site_label_1
_geom_angle_atom_site_label_2
_geom_angle_atom_site_label_3
_geom_angle
_geom_angle_site_symmetry_1
_geom_angle_site_symmetry_3
O14 W1 O13 103.2(8) . .
O14 W1 O13 102.7(8) . 2_655
O13 W1 O13 86.2(10) . 2_655
O14 W1 O9 101.9(8) . .
O13 W1 O9 90.6(7) . .
O13 W1 O9 155.3(7) 2_655 .
O14 W1 O10 101.6(8) . .
O13 W1 O10 155.1(7) . .
O13 W1 O10 85.8(7) 2_655 .
O9 W1 O10 87.0(7) . .
O14 W1 O1 171.0(7) . 2_655
O13 W1 O1 84.0(7) . 2_655
O13 W1 O1 83.0(6) 2_655 2_655
O9 W1 O1 72.3(6) . 2_655
O10 W1 O1 71.6(6) . 2_655
O8 W2 O11 100.6(8) . .
O8 W2 O10 101.8(8) . .
O11 W2 O10 90.1(7) . .
O8 W2 O6 103.2(8) . .
O11 W2 O6 86.2(7) . .
O10 W2 O6 155.1(7) . .
O8 W2 O7 102.8(8) . .
O11 W2 O7 156.5(7) . .
O10 W2 O7 87.5(7) . .
O6 W2 O7 86.2(7) . .
O8 W2 O1 172.2(7) . 2_655
O11 W2 O1 84.8(6) . 2_655
O10 W2 O1 72.3(6) . 2_655
O6 W2 O1 82.8(6) . 2_655
O7 W2 O1 72.2(6) . 2_655
O12 W3 O7 101.3(8) . 2_655
O12 W3 O3 104.5(8) . .
O7 W3 O3 89.6(7) 2_655 .
O12 W3 O9 100.4(8) . 2_655
O7 W3 O9 88.2(7) 2_655 2_655
O3 W3 O9 154.9(7) . 2_655
O12 W3 O11 102.7(7) . .
O7 W3 O11 156.0(7) 2_655 .
O3 W3 O11 84.8(7) . .
O9 W3 O11 87.2(7) 2_655 .
O12 W3 O1 171.1(7) . 3_665
O7 W3 O1 73.1(6) 2_655 3_665
O3 W3 O1 82.6(6) . 3_665
O9 W3 O1 72.8(6) 2_655 3_665
O11 W3 O1 83.0(6) . 3_665
O5 W4 O3 102.6(7) . .
O5 W4 O6 102.8(8) . .
O3 W4 O6 85.3(7) . .
O5 W4 O4 103.5(7) . .
O3 W4 O4 153.9(7) . .
O6 W4 O4 88.5(7) . .
O5 W4 O4 102.4(8) . 2_655
O3 W4 O4 86.8(7) . 2_655
O6 W4 O4 154.7(7) . 2_655
O4 W4 O4 88.1(10) . 2_655
O5 W4 O2 172.8(8) . .
O3 W4 O2 82.0(6) . .
O6 W4 O2 83.0(6) . .
O4 W4 O2 72.1(6) . .
O4 W4 O2 72.0(6) 2_655 .
O18 W5 O17 103.1(8) . .
O18 W5 O19 102.5(8) . 2_645
O17 W5 O19 86.8(7) . 2_645
O18 W5 O17 103.3(8) . 3_765
O17 W5 O17 88.7(9) . 3_765
O19 W5 O17 154.2(7) 2_645 3_765
O18 W5 O23 101.8(8) . 2_645
O17 W5 O23 154.8(7) . 2_645
O19 W5 O23 84.1(7) 2_645 2_645
O17 W5 O23 89.4(7) 3_765 2_645
O18 W5 O15 173.4(9) . .
O17 W5 O15 72.3(6) . .
O19 W5 O15 82.3(6) 2_645 .
O17 W5 O15 72.2(6) 3_765 .
O23 W5 O15 83.2(6) 2_645 .
O24 W6 O23 103.9(8) . .
O24 W6 O22 102.7(8) . .
O23 W6 O22 85.7(7) . .
O24 W6 O20 102.2(8) . 3_765
O23 W6 O20 88.8(7) . 3_765
O22 W6 O20 155.1(7) . 3_765
O24 W6 O25 101.2(8) . .
O23 W6 O25 154.9(7) . .
O22 W6 O25 88.0(8) . .
O20 W6 O25 86.7(7) 3_765 .
O24 W6 O16 171.2(7) . .
O23 W6 O16 83.5(6) . .
O22 W6 O16 82.5(7) . .
O20 W6 O16 72.7(6) 3_765 .
O25 W6 O16 71.6(7) . .
O21 W7 O22 103.3(8) . .
O21 W7 O20 101.0(8) . .
O22 W7 O20 155.7(7) . .
O21 W7 O19 103.3(8) . .
O22 W7 O19 85.5(7) . .
O20 W7 O19 88.7(7) . .
O21 W7 O27 101.4(8) . 2_645
O22 W7 O27 88.3(7) . 2_645
O20 W7 O27 87.2(7) . 2_645
O19 W7 O27 155.2(7) . 2_645
O21 W7 O16 170.9(7) . 2_645
O22 W7 O16 83.3(6) . 2_645
O20 W7 O16 72.6(6) . 2_645
O19 W7 O16 83.3(6) . 2_645
O27 W7 O16 72.2(6) 2_645 2_645
O28 W8 O26 103.4(9) . .
O28 W8 O25 99.8(9) . .
O26 W8 O25 89.9(8) . .
O28 W8 O26 105.3(9) . 3_765
O26 W8 O26 83.9(10) . 3_765
O25 W8 O26 154.9(8) . 3_765
O28 W8 O27 101.6(8) . .
O26 W8 O27 155.0(7) . .
O25 W8 O27 86.7(7) . .
O26 W8 O27 88.7(7) 3_765 .
O28 W8 O16 170.0(8) . .
O26 W8 O16 82.9(7) . .
O25 W8 O16 72.1(7) . .
O26 W8 O16 82.9(7) 3_765 .
O27 W8 O16 72.6(6) . .
O1 P1 O1 110.0(8) . 3_665
O1 P1 O1 110.0(8) . 2_655
O1 P1 O1 110.0(8) 3_665 2_655
O1 P1 O2 109.0(8) . .
O1 P1 O2 109.0(8) 3_665 .
O1 P1 O2 109.0(8) 2_655 .
O15 P2 O16 110.1(8) . 2_645
O15 P2 O16 110.1(8) . 3_765
O16 P2 O16 108.8(8) 2_645 3_765
O15 P2 O16 110.1(8) . .
O16 P2 O16 108.8(8) 2_645 .
O16 P2 O16 108.8(8) 3_765 .
C3 S1 S2 104.8(11) . .
C8 S2 S1 106.9(11) . .
P1 O1 W3 126.8(9) . 2_655
P1 O1 W2 125.7(9) . 3_665
W3 O1 W2 89.2(5) 2_655 3_665
P1 O1 W1 125.3(10) . 3_665
W3 O1 W1 88.7(5) 2_655 3_665
W2 O1 W1 89.2(5) 3_665 3_665
P1 O2 W4 126.0(5) . .
P1 O2 W4 126.0(5) . 2_655
W4 O2 W4 88.9(8) . 2_655
P1 O2 W4 126.0(5) . 3_665
W4 O2 W4 88.9(8) . 3_665
W4 O2 W4 88.9(8) 2_655 3_665
W3 O3 W4 153.7(10) . .
W4 O4 W4 126.8(9) . 3_665
W2 O6 W4 151.3(9) . .
W3 O7 W2 125.3(9) 3_665 .
W3 O9 W1 126.2(9) 3_665 .
W2 O10 W1 126.8(9) . .
W2 O11 W3 151.5(10) . .
W1 O13 W1 151.3(9) . 3_665
P2 O15 W5 126.4(5) . .
P2 O15 W5 126.4(5) . 3_765
W5 O15 W5 88.4(8) . 3_765
P2 O15 W5 126.4(5) . 2_645
W5 O15 W5 88.4(8) . 2_645
W5 O15 W5 88.4(8) 3_765 2_645
P2 O16 W6 126.3(9) . .
P2 O16 W8 126.8(10) . .
W6 O16 W8 89.1(5) . .
P2 O16 W7 124.8(9) . 3_765
W6 O16 W7 88.9(6) . 3_765
W8 O16 W7 89.0(5) . 3_765
W5 O17 W5 126.8(9) . 2_645
W5 O19 W7 152.3(9) 3_765 .
W7 O20 W6 125.8(8) . 2_645
W6 O22 W7 151.5(10) . .
W6 O23 W5 153.6(10) . 3_765
W8 O25 W6 127.0(9) . .
W8 O26 W8 153.5(10) . 2_645
W8 O27 W7 126.1(9) . 3_765
N1 C1 C2 119(3) . .
N1 C1 H1 120.5 . .
C2 C1 H1 120.5 . .
C3 C2 C1 118(3) . .
C3 C2 H2 120.8 . .
C1 C2 H2 120.8 . .
C4 C3 C2 121(3) . .
C4 C3 S1 127(2) . .
C2 C3 S1 113(2) . .
C3 C4 C5 118(3) . .
C3 C4 H4 121.1 . .
C5 C4 H4 121.1 . .
N1 C5 C4 119(3) . .
N1 C5 H5 120.5 . .
C4 C5 H5 120.5 . .
N2 C6 C7 121(3) . .
N2 C6 H6 119.3 . .
C7 C6 H6 119.3 . .
C6 C7 C8 120(3) . .
C6 C7 H7 120.2 . .
C8 C7 H7 120.2 . .
C7 C8 C9 119(3) . .
C7 C8 S2 125(2) . .
C9 C8 S2 115(2) . .
C10 C9 C8 118(3) . .
C10 C9 H9 121.1 . .
C8 C9 H9 121.1 . .
N2 C10 C9 122(3) . .
N2 C10 H10 118.8 . .
C9 C10 H10 118.8 . .
C1 N1 C5 125(3) . .
C1 N1 H1A 117.7 . .
C5 N1 H1A 117.7 . .
C6 N2 C10 119(3) . .
C6 N2 H2A 120.3 . .
C10 N2 H2A 120.3 . .

loop_
_geom_bond_atom_site_label_1
_geom_bond_atom_site_label_2
_geom_bond_distance
_geom_bond_site_symmetry_2
W1 O14 1.716(18) .
W1 O13 1.903(17) .
W1 O13 1.916(17) 2_655
W1 O9 1.922(17) .
W1 O10 1.931(16) .
W1 O1 2.450(17) 2_655
W2 O8 1.694(18) .
W2 O11 1.891(16) .
W2 O10 1.907(17) .
W2 O6 1.913(17) .
W2 O7 1.953(17) .
W2 O1 2.437(16) 2_655
W3 O12 1.690(16) .
W3 O7 1.898(16) 2_655
W3 O3 1.904(17) .
W3 O9 1.908(17) 2_655
W3 O11 1.930(17) .
W3 O1 2.435(16) 3_665
W4 O5 1.698(17) .
W4 O3 1.906(16) .
W4 O6 1.915(17) .
W4 O4 1.920(16) .
W4 O4 1.923(16) 2_655
W4 O2 2.453(17) .
W5 O18 1.678(18) .
W5 O17 1.907(17) .
W5 O19 1.912(17) 2_645
W5 O17 1.915(17) 3_765
W5 O23 1.921(18) 2_645
W5 O15 2.450(17) .
W6 O24 1.688(18) .
W6 O23 1.881(18) .
W6 O22 1.892(17) .
W6 O20 1.930(16) 3_765
W6 O25 1.93(2) .
W6 O16 2.440(16) .
W7 O21 1.715(16) .
W7 O22 1.920(17) .
W7 O20 1.920(16) .
W7 O19 1.923(17) .
W7 O27 1.926(17) 2_645
W7 O16 2.453(17) 2_645
W8 O28 1.709(19) .
W8 O26 1.880(18) .
W8 O25 1.896(19) .
W8 O26 1.920(18) 3_765
W8 O27 1.922(17) .
W8 O16 2.440(17) .
P1 O1 1.531(16) .
P1 O1 1.532(16) 3_665
P1 O1 1.532(17) 2_655
P1 O2 1.53(3) .
P2 O15 1.52(3) .
P2 O16 1.531(17) 2_645
P2 O16 1.531(17) 3_765
P2 O16 1.531(17) .
S1 C3 1.75(3) .
S1 S2 2.049(15) .
S2 C8 1.76(3) .
O1 W3 2.435(16) 2_655
O1 W2 2.437(16) 3_665
O1 W1 2.450(17) 3_665
O2 W4 2.453(17) 2_655
O2 W4 2.453(17) 3_665
O4 W4 1.923(16) 3_665
O7 W3 1.898(16) 3_665
O9 W3 1.908(17) 3_665
O13 W1 1.916(17) 3_665
O15 W5 2.450(17) 3_765
O15 W5 2.450(17) 2_645
O16 W7 2.453(17) 3_765
O17 W5 1.915(17) 2_645
O19 W5 1.912(17) 3_765
O20 W6 1.930(16) 2_645
O23 W5 1.921(18) 3_765
O26 W8 1.920(18) 2_645
O27 W7 1.926(17) 3_765
C1 N1 1.30(4) .
C1 C2 1.39(5) .
C1 H1 0.9300 .
C2 C3 1.38(4) .
C2 H2 0.9300 .
C3 C4 1.38(4) .
C4 C5 1.39(5) .
C4 H4 0.9300 .
C5 N1 1.33(4) .
C5 H5 0.9300 .
C6 N2 1.33(5) .
C6 C7 1.34(5) .
C6 H6 0.9300 .
C7 C8 1.37(4) .
C7 H7 0.9300 .
C8 C9 1.39(4) .
C9 C10 1.35(5) .
C9 H9 0.9300 .
C10 N2 1.33(4) .
C10 H10 0.9300 .
N1 H1A 0.8600 .
N2 H2A 0.8600 .
